data_1558660
loop_
_publ_author_name
'Goto, Masahide'
'Yajima, Tatsuo'
'Minami, Masaki'
'Sogawa, Hiromitsu'
'Sanda, Fumio'

_publ_section_title
;
 Synthesis and Cross-Linking of a Benzoxazine-Containing Anthracene
 Moiety: Thermally Stable Photoluminescent Benzoxazine Resin
;
_journal_name_full Macromolecules
_journal_paper_doi 10.1021/acs.macromol.0c00910
_journal_year 2020
_chemical_formula_moiety 'C46 H32 N2 O2'
_chemical_formula_sum 'C46 H32 N2 O2'
_chemical_formula_weight 644.77
_space_group_crystal_system triclinic
_space_group_IT_number 2
_space_group_name_Hall '-P 1'
_space_group_name_H-M_alt 'P -1'
_atom_sites_solution_hydrogens geom
_atom_sites_solution_primary direct
_atom_sites_solution_secondary difmap
_cell_angle_alpha 100.041(7)
_cell_angle_beta 90.517(6)
_cell_angle_gamma 102.779(7)
_cell_formula_units_Z 2
_cell_length_a 9.8823(15)
_cell_length_b 11.2269(15)
_cell_length_c 15.424(2)
_cell_measurement_reflns_used 9571
_cell_measurement_temperature 123
_cell_measurement_theta_max 27.55
_cell_measurement_theta_min 1.89
_cell_volume 1641.3(4)
_computing_cell_refinement 'RAPID AUTO'
_computing_data_collection 'RAPID AUTO (Rigaku, ????)'
_computing_data_reduction 'RAPID AUTO'
_computing_molecular_graphics 'CrystalStructure 4.3'
_computing_publication_material 'CrystalStructure 4.3 (Rigaku, 2018)'
_computing_structure_refinement 'SHELXL Version 2018/3 (Sheldrick, 2008)'
_computing_structure_solution 'SIR2014 (Burla, et al., 2014)'
_diffrn_ambient_temperature 123
_diffrn_detector_area_resol_mean 10.000
_diffrn_measured_fraction_theta_full 0.989
_diffrn_measured_fraction_theta_max 0.990
_diffrn_measurement_device_type 'Rigaku R-AXIS RAPID'
_diffrn_measurement_method \w
_diffrn_radiation_type 'Mo K\a'
_diffrn_radiation_wavelength 0.71075
_diffrn_reflns_av_R_equivalents 0.0895
_diffrn_reflns_av_unetI/netI 0.1690
_diffrn_reflns_Laue_measured_fraction_full 0.989
_diffrn_reflns_Laue_measured_fraction_max 0.990
_diffrn_reflns_limit_h_max 12
_diffrn_reflns_limit_h_min -12
_diffrn_reflns_limit_k_max 14
_diffrn_reflns_limit_k_min -14
_diffrn_reflns_limit_l_max 20
_diffrn_reflns_limit_l_min -19
_diffrn_reflns_number 15828
_diffrn_reflns_point_group_measured_fraction_full 0.989
_diffrn_reflns_point_group_measured_fraction_max 0.990
_diffrn_reflns_theta_full 25.242
_diffrn_reflns_theta_max 27.485
_diffrn_reflns_theta_min 1.891
_diffrn_standards_number 0
_exptl_absorpt_coefficient_mu 0.080
_exptl_absorpt_correction_T_max 0.996
_exptl_absorpt_correction_T_min 0.618
_exptl_absorpt_correction_type multi-scan
_exptl_absorpt_process_details 'ABSCOR (Rigaku, 1995)'
_exptl_crystal_colour orange
_exptl_crystal_density_diffrn 1.305
_exptl_crystal_density_method 'not measured'
_exptl_crystal_description platelet
_exptl_crystal_F_000 676.00
_exptl_crystal_size_max 0.140
_exptl_crystal_size_mid 0.100
_exptl_crystal_size_min 0.050
_refine_diff_density_max 0.31
_refine_diff_density_min -0.20
_refine_ls_extinction_method none
_refine_ls_goodness_of_fit_ref 0.856
_refine_ls_hydrogen_treatment refxyz
_refine_ls_number_parameters 579
_refine_ls_number_reflns 7450
_refine_ls_number_restraints 0
_refine_ls_R_factor_all 0.1548
_refine_ls_R_factor_gt 0.0540
_refine_ls_shift/su_max 0.000
_refine_ls_structure_factor_coef Fsqd
_refine_ls_weighting_details 'w = 1/[\s^2^(Fo^2^)+(0.0277P)^2^] where P=(Fo^2^+2Fc^2^)/3'
_refine_ls_weighting_scheme calc
_refine_ls_wR_factor_gt 0.0914
_refine_ls_wR_factor_ref 0.1147
_reflns_Friedel_coverage 0.000
_reflns_number_gt 3208
_reflns_number_total 7450
_reflns_threshold_expression F^2^>2.0\s(F^2^)
_cod_data_source_file ma0c00910_si_002.cif
_cod_data_source_block 191120
_cod_database_code 1558660

loop_
_space_group_symop_id
_space_group_symop_operation_xyz
1 +X,+Y,+Z
2 -X,-Y,-Z

loop_
_atom_site_label
_atom_site_type_symbol
_atom_site_fract_x
_atom_site_fract_y
_atom_site_fract_z
_atom_site_U_iso_or_equiv
_atom_site_adp_type
_atom_site_occupancy
_atom_site_site_symmetry_order
_atom_site_calc_flag
_atom_site_refinement_flags_posn
_atom_site_refinement_flags_adp
_atom_site_refinement_flags_occupancy
_atom_site_disorder_assembly
_atom_site_disorder_group
O1 O 1.38633(16) -0.36335(12) 0.21343(9) 0.0365(4) Uani 1 1 d . . . . .
O2 O 0.61368(17) 0.94206(13) 0.84913(9) 0.0403(4) Uani 1 1 d . . . . .
N3 N 1.1892(2) -0.44209(15) 0.10929(11) 0.0337(5) Uani 1 1 d . . . . .
N4 N 0.8122(2) 0.99983(15) 0.95291(11) 0.0364(5) Uani 1 1 d . . . . .
C1 C 1.0885(2) 0.38756(18) 0.58899(13) 0.0299(5) Uani 1 1 d . . . . .
C2 C 0.8816(3) 0.78281(18) 0.75754(14) 0.0308(5) Uani 1 1 d . . . . .
C3 C 1.1198(3) -0.18841(19) 0.28318(14) 0.0320(5) Uani 1 1 d . . . . .
C4 C 1.3179(2) -0.27651(18) 0.25554(13) 0.0308(5) Uani 1 1 d . . . . .
C5 C 0.9098(2) 0.20267(18) 0.46347(13) 0.0309(5) Uani 1 1 d . . . . .
C6 C 0.6820(2) 0.86394(18) 0.79780(14) 0.0319(5) Uani 1 1 d . . . . .
C7 C 1.1783(2) -0.28164(18) 0.23745(13) 0.0316(5) Uani 1 1 d . . . . .
C8 C 0.8615(2) 0.30657(17) 0.50955(13) 0.0295(5) Uani 1 1 d . . . . .
C9 C 0.9525(2) 0.39911(17) 0.57025(13) 0.0298(5) Uani 1 1 d . . . . .
C10 C 0.8234(2) 0.86918(17) 0.81039(13) 0.0307(5) Uani 1 1 d . . . . .
C11 C 0.8026(2) 0.68897(18) 0.69419(13) 0.0299(5) Uani 1 1 d . . . . .
C12 C 0.6611(3) 0.68652(19) 0.68221(14) 0.0327(5) Uani 1 1 d . . . . .
C13 C 1.1367(2) 0.28438(18) 0.54324(13) 0.0309(5) Uani 1 1 d . . . . .
C14 C 1.0475(2) 0.19282(17) 0.48029(13) 0.0313(5) Uani 1 1 d . . . . .
C15 C 0.8606(2) 0.59118(19) 0.64763(14) 0.0327(5) Uani 1 1 d . . . . .
C16 C 1.3378(3) -0.0885(2) 0.36149(15) 0.0348(5) Uani 1 1 d . . . . .
C17 C 1.3985(3) -0.17954(19) 0.31724(14) 0.0338(5) Uani 1 1 d . . . . .
C18 C 1.0965(2) 0.09046(19) 0.43300(14) 0.0347(5) Uani 1 1 d . . . . .
C19 C 0.9037(2) 0.50385(18) 0.61410(13) 0.0317(5) Uani 1 1 d . . . . .
C20 C 1.0956(3) -0.3863(2) 0.16965(15) 0.0364(6) Uani 1 1 d . . . . .
C21 C 1.2766(3) 0.2774(2) 0.56201(15) 0.0380(6) Uani 1 1 d . . . . .
C22 C 0.6352(3) 0.2225(2) 0.43573(15) 0.0407(6) Uani 1 1 d . . . . .
C23 C 0.8171(3) 0.1125(2) 0.40119(15) 0.0393(6) Uani 1 1 d . . . . .
C24 C 0.6841(3) 0.1222(2) 0.38771(16) 0.0433(6) Uani 1 1 d . . . . .
C25 C 0.6019(3) 0.7730(2) 0.73342(14) 0.0345(5) Uani 1 1 d . . . . .
C26 C 1.1800(3) 0.4770(2) 0.65283(15) 0.0353(6) Uani 1 1 d . . . . .
C27 C 0.7209(3) 0.3124(2) 0.49332(14) 0.0342(5) Uani 1 1 d . . . . .
C28 C 1.1973(3) -0.09114(18) 0.34512(14) 0.0331(5) Uani 1 1 d . . . . .
C29 C 1.1379(2) 0.00606(19) 0.39227(14) 0.0345(5) Uani 1 1 d . . . . .
C30 C 1.2951(3) -0.4717(2) 0.15945(16) 0.0371(6) Uani 1 1 d . . . . .
C31 C 0.9041(3) 0.9651(2) 0.88406(15) 0.0382(6) Uani 1 1 d . . . . .
C32 C 1.3613(3) 0.3657(2) 0.62269(16) 0.0434(6) Uani 1 1 d . . . . .
C33 C 1.2294(2) -0.38624(17) 0.03352(13) 0.0306(5) Uani 1 1 d . . . . .
C34 C 1.3117(3) 0.4656(2) 0.67004(17) 0.0417(6) Uani 1 1 d . . . . .
C35 C 1.1260(3) -0.36541(19) -0.02005(14) 0.0347(6) Uani 1 1 d . . . . .
C36 C 1.3660(3) -0.35956(19) 0.00945(15) 0.0363(6) Uani 1 1 d . . . . .
C37 C 0.7691(2) 0.91505(19) 1.01295(14) 0.0358(5) Uani 1 1 d . . . . .
C38 C 0.7722(3) 0.7279(2) 1.06939(16) 0.0421(6) Uani 1 1 d . . . . .
C39 C 1.2958(3) -0.2935(2) -0.12143(16) 0.0438(6) Uani 1 1 d . . . . .
C40 C 1.1605(3) -0.3197(2) -0.09664(16) 0.0414(6) Uani 1 1 d . . . . .
C41 C 0.8083(3) 0.8022(2) 1.00613(15) 0.0364(6) Uani 1 1 d . . . . .
C42 C 0.6915(3) 0.9509(2) 1.08426(16) 0.0440(6) Uani 1 1 d . . . . .
C43 C 1.3985(3) -0.3137(2) -0.06840(16) 0.0441(6) Uani 1 1 d . . . . .
C44 C 0.6569(3) 0.8756(2) 1.14674(16) 0.0503(7) Uani 1 1 d . . . . .
C45 C 0.7028(3) 1.0406(2) 0.91320(17) 0.0450(6) Uani 1 1 d . . . . .
C46 C 0.6973(3) 0.7649(2) 1.14008(16) 0.0473(7) Uani 1 1 d . . . . .
H1 H 1.446(3) -0.3669(19) 0.0482(14) 0.047(7) Uiso 1 1 d . . . . .
H2 H 1.492(2) -0.2933(18) -0.0853(14) 0.042(6) Uiso 1 1 d . . . . .
H3 H 1.317(3) -0.2551(19) -0.1774(16) 0.061(7) Uiso 1 1 d . . . . .
H4 H 1.086(3) -0.3113(19) -0.1327(14) 0.048(7) Uiso 1 1 d . . . . .
H5 H 1.035(2) -0.3829(18) -0.0081(13) 0.036(6) Uiso 1 1 d . . . . .
H6 H 1.028(2) -0.3537(17) 0.1345(12) 0.033(6) Uiso 1 1 d . . . . .
H7 H 1.363(2) -0.5109(17) 0.1198(13) 0.036(6) Uiso 1 1 d . . . . .
H8 H 1.496(2) -0.1755(17) 0.3293(13) 0.033(6) Uiso 1 1 d . . . . .
H9 H 1.395(2) -0.0220(18) 0.4068(14) 0.044(6) Uiso 1 1 d . . . . .
H10 H 1.026(2) -0.1902(18) 0.2726(13) 0.040(6) Uiso 1 1 d . . . . .
H11 H 1.312(2) 0.2076(17) 0.5325(12) 0.028(5) Uiso 1 1 d . . . . .
H12 H 1.462(3) 0.3648(19) 0.6335(14) 0.048(7) Uiso 1 1 d . . . . .
H13 H 1.368(2) 0.524(2) 0.7174(14) 0.049(7) Uiso 1 1 d . . . . .
H14 H 1.142(2) 0.5448(17) 0.6798(12) 0.031(6) Uiso 1 1 d . . . . .
H15 H 0.691(2) 0.390(2) 0.5272(14) 0.056(7) Uiso 1 1 d . . . . .
H16 H 0.540(2) 0.2309(17) 0.4256(12) 0.034(6) Uiso 1 1 d . . . . .
H17 H 0.625(3) 0.061(2) 0.3447(15) 0.051(7) Uiso 1 1 d . . . . .
H18 H 0.856(2) 0.0448(17) 0.3680(12) 0.029(5) Uiso 1 1 d . . . . .
H19 H 0.608(2) 0.6172(17) 0.6366(12) 0.032(6) Uiso 1 1 d . . . . .
H20 H 0.501(2) 0.7741(17) 0.7248(13) 0.036(6) Uiso 1 1 d . . . . .
H21 H 0.978(2) 0.7864(16) 0.7661(11) 0.021(5) Uiso 1 1 d . . . . .
H22 H 1.243(2) -0.5338(19) 0.1991(13) 0.049(6) Uiso 1 1 d . . . . .
H23 H 1.039(3) -0.456(2) 0.1955(14) 0.058(7) Uiso 1 1 d . . . . .
H24 H 0.751(3) 1.112(2) 0.8802(15) 0.062(7) Uiso 1 1 d . . . . .
H25 H 0.640(2) 1.0680(16) 0.9571(12) 0.028(5) Uiso 1 1 d . . . . .
H26 H 0.947(2) 1.043(2) 0.8635(14) 0.048(7) Uiso 1 1 d . . . . .
H27 H 0.978(2) 0.9284(18) 0.9074(13) 0.036(6) Uiso 1 1 d . . . . .
H28 H 0.863(2) 0.7749(16) 0.9579(12) 0.029(5) Uiso 1 1 d . . . . .
H29 H 0.802(2) 0.648(2) 1.0676(14) 0.053(7) Uiso 1 1 d . . . . .
H30 H 0.667(3) 0.705(2) 1.1908(16) 0.073(8) Uiso 1 1 d . . . . .
H31 H 0.601(2) 0.9015(18) 1.1936(14) 0.044(6) Uiso 1 1 d . . . . .
H32 H 0.658(2) 1.0254(19) 1.0899(14) 0.046(7) Uiso 1 1 d . . . . .

loop_
_atom_site_aniso_label
_atom_site_aniso_U_11
_atom_site_aniso_U_22
_atom_site_aniso_U_33
_atom_site_aniso_U_23
_atom_site_aniso_U_13
_atom_site_aniso_U_12
O1 0.0372(11) 0.0351(8) 0.0373(9) -0.0021(7) 0.0000(7) 0.0152(7)
O2 0.0446(12) 0.0396(8) 0.0381(9) -0.0017(8) 0.0056(8) 0.0191(8)
N3 0.0353(13) 0.0355(10) 0.0307(10) 0.0036(9) 0.0050(9) 0.0108(9)
N4 0.0403(13) 0.0320(9) 0.0327(10) -0.0014(9) 0.0037(9) 0.0048(9)
C1 0.0329(15) 0.0312(11) 0.0280(11) 0.0078(10) 0.0060(10) 0.0102(10)
C2 0.0289(15) 0.0331(11) 0.0326(12) 0.0074(10) 0.0028(11) 0.0103(11)
C3 0.0273(15) 0.0354(12) 0.0358(13) 0.0109(11) 0.0045(11) 0.0088(11)
C4 0.0359(15) 0.0299(11) 0.0297(11) 0.0066(10) 0.0055(10) 0.0128(10)
C5 0.0316(14) 0.0299(11) 0.0314(12) 0.0052(10) 0.0044(10) 0.0074(10)
C6 0.0364(16) 0.0315(11) 0.0302(11) 0.0033(10) 0.0060(11) 0.0143(11)
C7 0.0317(15) 0.0326(11) 0.0325(12) 0.0072(10) 0.0067(10) 0.0100(10)
C8 0.0325(15) 0.0293(11) 0.0299(11) 0.0091(10) 0.0083(10) 0.0106(10)
C9 0.0359(15) 0.0259(10) 0.0292(11) 0.0053(10) 0.0080(10) 0.0098(10)
C10 0.0343(15) 0.0282(10) 0.0282(11) 0.0029(10) 0.0030(10) 0.0061(10)
C11 0.0340(15) 0.0301(10) 0.0290(11) 0.0086(10) 0.0069(10) 0.0114(10)
C12 0.0335(15) 0.0321(11) 0.0303(12) 0.0007(11) 0.0004(11) 0.0067(11)
C13 0.0335(15) 0.0332(11) 0.0297(11) 0.0093(10) 0.0078(10) 0.0127(10)
C14 0.0366(15) 0.0286(11) 0.0319(11) 0.0067(10) 0.0085(11) 0.0128(10)
C15 0.0349(15) 0.0335(11) 0.0316(12) 0.0089(11) 0.0059(10) 0.0095(10)
C16 0.0368(16) 0.0321(11) 0.0344(12) 0.0032(11) 0.0036(11) 0.0077(11)
C17 0.0274(15) 0.0370(12) 0.0373(13) 0.0049(11) 0.0014(11) 0.0092(11)
C18 0.0350(15) 0.0353(11) 0.0364(12) 0.0105(11) 0.0055(11) 0.0100(11)
C19 0.0338(15) 0.0318(11) 0.0314(12) 0.0086(10) 0.0055(10) 0.0092(10)
C20 0.0311(16) 0.0398(12) 0.0345(13) 0.0017(12) 0.0009(11) 0.0038(11)
C21 0.0407(17) 0.0346(12) 0.0424(14) 0.0068(12) 0.0068(12) 0.0158(12)
C22 0.0327(16) 0.0501(14) 0.0419(14) 0.0100(13) 0.0021(12) 0.0134(13)
C23 0.0413(17) 0.0358(12) 0.0411(14) 0.0030(12) 0.0088(12) 0.0124(12)
C24 0.0385(17) 0.0442(14) 0.0422(14) -0.0010(13) -0.0024(12) 0.0061(13)
C25 0.0307(15) 0.0424(13) 0.0329(12) 0.0068(11) 0.0014(11) 0.0133(11)
C26 0.0388(16) 0.0304(11) 0.0375(13) 0.0044(11) 0.0054(11) 0.0105(11)
C27 0.0364(16) 0.0352(12) 0.0328(12) 0.0066(11) 0.0022(11) 0.0115(11)
C28 0.0408(16) 0.0300(11) 0.0325(12) 0.0105(11) 0.0099(11) 0.0123(11)
C29 0.0362(15) 0.0331(11) 0.0369(12) 0.0091(11) 0.0075(11) 0.0109(10)
C30 0.0430(17) 0.0315(12) 0.0368(13) 0.0033(12) -0.0003(12) 0.0105(11)
C31 0.0371(17) 0.0381(13) 0.0363(13) 0.0021(12) 0.0056(12) 0.0052(12)
C32 0.0350(17) 0.0442(14) 0.0518(15) 0.0105(13) -0.0015(13) 0.0090(13)
C33 0.0322(14) 0.0244(10) 0.0311(12) -0.0045(10) 0.0012(10) 0.0052(10)
C34 0.0417(18) 0.0382(13) 0.0428(14) 0.0033(12) -0.0030(13) 0.0073(12)
C35 0.0335(16) 0.0339(11) 0.0357(13) 0.0039(11) 0.0027(11) 0.0073(11)
C36 0.0360(16) 0.0382(12) 0.0337(13) 0.0019(11) 0.0033(11) 0.0100(11)
C37 0.0365(16) 0.0324(11) 0.0344(12) 0.0021(11) 0.0035(10) 0.0016(10)
C38 0.0378(17) 0.0421(13) 0.0452(15) 0.0063(13) -0.0031(12) 0.0078(12)
C39 0.056(2) 0.0368(12) 0.0389(14) 0.0067(12) 0.0082(13) 0.0113(12)
C40 0.0441(18) 0.0392(13) 0.0405(14) 0.0037(12) -0.0046(13) 0.0115(12)
C41 0.0332(15) 0.0395(12) 0.0340(13) -0.0003(12) 0.0007(11) 0.0080(11)
C42 0.0460(18) 0.0394(13) 0.0428(14) -0.0026(13) 0.0076(12) 0.0091(12)
C43 0.0405(18) 0.0444(13) 0.0440(15) 0.0002(13) 0.0123(13) 0.0079(13)
C44 0.056(2) 0.0551(15) 0.0358(14) -0.0002(14) 0.0182(13) 0.0088(14)
C45 0.056(2) 0.0368(13) 0.0426(15) -0.0008(13) 0.0073(14) 0.0171(13)
C46 0.0430(18) 0.0514(15) 0.0441(15) 0.0089(14) 0.0010(12) 0.0032(13)

loop_
_atom_type_symbol
_atom_type_description
_atom_type_scat_dispersion_real
_atom_type_scat_dispersion_imag
_atom_type_scat_source
C C 0.0033 0.0016
;
International Tables for Crystallography
(Vol. C, Tables 4.2.6.8 and 6.1.1.4)
;
H H 0.0000 0.0000
;
International Tables for Crystallography
(Vol. C, Table 6.1.1.4)
;
O O 0.0106 0.0060
;
International Tables for Crystallography
(Vol. C, Tables 4.2.6.8 and 6.1.1.4)
;
N N 0.0061 0.0033
;
International Tables for Crystallography
(Vol. C, Tables 4.2.6.8 and 6.1.1.4)
;

loop_
_geom_angle_atom_site_label_1
_geom_angle_atom_site_label_2
_geom_angle_atom_site_label_3
_geom_angle
_geom_angle_site_symmetry_1
_geom_angle_site_symmetry_3
_geom_angle_publ_flag
C4 O1 C30 114.14(18) . . ?
C6 O2 C45 114.99(19) . . ?
C30 N3 C33 117.83(19) . . ?
C30 N3 C20 109.48(18) . . ?
C33 N3 C20 117.31(17) . . ?
C45 N4 C37 115.7(2) . . ?
C45 N4 C31 108.30(19) . . ?
C37 N4 C31 117.36(18) . . ?
C9 C1 C13 119.6(2) . . ?
C9 C1 C26 121.63(19) . . ?
C13 C1 C26 118.7(2) . . ?
C10 C2 C11 122.0(2) . . ?
C10 C2 H21 118.8(11) . . ?
C11 C2 H21 119.2(11) . . ?
C28 C3 C7 121.9(2) . . ?
C28 C3 H10 118.2(13) . . ?
C7 C3 H10 119.9(13) . . ?
O1 C4 C7 122.9(2) . . ?
O1 C4 C17 116.0(2) . . ?
C7 C4 C17 121.10(19) . . ?
C14 C5 C23 121.8(2) . . ?
C14 C5 C8 119.6(2) . . ?
C23 C5 C8 118.6(2) . . ?
O2 C6 C25 116.7(2) . . ?
O2 C6 C10 123.1(2) . . ?
C25 C6 C10 120.14(19) . . ?
C4 C7 C3 118.2(2) . . ?
C4 C7 C20 119.59(19) . . ?
C3 C7 C20 122.2(2) . . ?
C9 C8 C27 121.73(19) . . ?
C9 C8 C5 119.7(2) . . ?
C27 C8 C5 118.5(2) . . ?
C1 C9 C8 120.66(18) . . ?
C1 C9 C19 120.3(2) . . ?
C8 C9 C19 119.0(2) . . ?
C2 C10 C6 118.8(2) . . ?
C2 C10 C31 122.9(2) . . ?
C6 C10 C31 118.17(19) . . ?
C2 C11 C12 118.1(2) . . ?
C2 C11 C15 121.2(2) . . ?
C12 C11 C15 120.5(2) . . ?
C25 C12 C11 120.6(2) . . ?
C25 C12 H19 123.7(12) . . ?
C11 C12 H19 115.6(12) . . ?
C14 C13 C1 120.1(2) . . ?
C14 C13 C21 121.69(19) . . ?
C1 C13 C21 118.2(2) . . ?
C5 C14 C13 120.15(18) . . ?
C5 C14 C18 119.6(2) . . ?
C13 C14 C18 120.2(2) . . ?
C19 C15 C11 174.3(2) . . ?
C17 C16 C28 121.0(2) . . ?
C17 C16 H9 118.4(13) . . ?
C28 C16 H9 120.5(13) . . ?
C16 C17 C4 119.4(2) . . ?
C16 C17 H8 119.6(12) . . ?
C4 C17 H8 121.0(12) . . ?
C29 C18 C14 178.8(2) . . ?
C15 C19 C9 177.5(2) . . ?
N3 C20 C7 110.4(2) . . ?
N3 C20 H6 109.8(11) . . ?
C7 C20 H6 109.8(11) . . ?
N3 C20 H23 106.0(12) . . ?
C7 C20 H23 113.9(13) . . ?
H6 C20 H23 106.7(18) . . ?
C32 C21 C13 121.2(2) . . ?
C32 C21 H11 118.8(13) . . ?
C13 C21 H11 120.0(13) . . ?
C27 C22 C24 120.7(3) . . ?
C27 C22 H16 118.3(12) . . ?
C24 C22 H16 121.0(12) . . ?
C24 C23 C5 120.8(2) . . ?
C24 C23 H18 122.9(12) . . ?
C5 C23 H18 116.3(12) . . ?
C23 C24 C22 120.5(3) . . ?
C23 C24 H17 118.4(14) . . ?
C22 C24 H17 121.1(14) . . ?
C12 C25 C6 120.3(2) . . ?
C12 C25 H20 121.9(12) . . ?
C6 C25 H20 117.8(11) . . ?
C34 C26 C1 121.3(2) . . ?
C34 C26 H14 124.3(13) . . ?
C1 C26 H14 114.4(13) . . ?
C22 C27 C8 120.9(2) . . ?
C22 C27 H15 123.3(14) . . ?
C8 C27 H15 115.8(14) . . ?
C3 C28 C16 118.4(2) . . ?
C3 C28 C29 122.3(2) . . ?
C16 C28 C29 119.3(2) . . ?
C18 C29 C28 176.1(3) . . ?
N3 C30 O1 113.70(16) . . ?
N3 C30 H7 112.2(11) . . ?
O1 C30 H7 102.9(12) . . ?
N3 C30 H22 106.3(12) . . ?
O1 C30 H22 110.9(12) . . ?
H7 C30 H22 111.0(15) . . ?
N4 C31 C10 110.6(2) . . ?
N4 C31 H26 105.6(12) . . ?
C10 C31 H26 111.6(13) . . ?
N4 C31 H27 111.6(11) . . ?
C10 C31 H27 107.4(11) . . ?
H26 C31 H27 110.1(19) . . ?
C21 C32 C34 120.4(3) . . ?
C21 C32 H12 121.8(12) . . ?
C34 C32 H12 117.7(12) . . ?
C36 C33 C35 119.1(2) . . ?
C36 C33 N3 122.2(2) . . ?
C35 C33 N3 118.6(2) . . ?
C26 C34 C32 120.1(3) . . ?
C26 C34 H13 118.8(14) . . ?
C32 C34 H13 120.9(14) . . ?
C40 C35 C33 119.9(2) . . ?
C40 C35 H5 117.3(13) . . ?
C33 C35 H5 122.8(13) . . ?
C33 C36 C43 120.1(2) . . ?
C33 C36 H1 122.3(12) . . ?
C43 C36 H1 117.5(13) . . ?
C41 C37 C42 118.4(2) . . ?
C41 C37 N4 122.9(2) . . ?
C42 C37 N4 118.58(19) . . ?
C46 C38 C41 120.6(2) . . ?
C46 C38 H29 116.9(13) . . ?
C41 C38 H29 122.5(13) . . ?
C40 C39 C43 118.9(3) . . ?
C40 C39 H3 118.5(14) . . ?
C43 C39 H3 122.6(14) . . ?
C39 C40 C35 121.4(3) . . ?
C39 C40 H4 121.5(14) . . ?
C35 C40 H4 117.0(14) . . ?
C38 C41 C37 120.6(2) . . ?
C38 C41 H28 118.8(10) . . ?
C37 C41 H28 120.6(10) . . ?
C44 C42 C37 120.1(2) . . ?
C44 C42 H32 118.7(13) . . ?
C37 C42 H32 121.2(13) . . ?
C39 C43 C36 120.6(3) . . ?
C39 C43 H2 118.2(13) . . ?
C36 C43 H2 121.2(13) . . ?
C46 C44 C42 121.2(2) . . ?
C46 C44 H31 120.8(12) . . ?
C42 C44 H31 118.0(12) . . ?
N4 C45 O2 112.98(17) . . ?
N4 C45 H24 106.5(14) . . ?
O2 C45 H24 108.6(13) . . ?
N4 C45 H25 111.6(11) . . ?
O2 C45 H25 104.9(13) . . ?
H24 C45 H25 112.3(16) . . ?
C44 C46 C38 119.2(2) . . ?
C44 C46 H30 120.1(12) . . ?
C38 C46 H30 120.7(12) . . ?

loop_
_geom_bond_atom_site_label_1
_geom_bond_atom_site_label_2
_geom_bond_distance
_geom_bond_site_symmetry_2
_geom_bond_publ_flag
O1 C4 1.381(2) . ?
O1 C30 1.461(3) . ?
O2 C6 1.371(2) . ?
O2 C45 1.466(3) . ?
N3 C30 1.426(3) . ?
N3 C33 1.439(3) . ?
N3 C20 1.478(3) . ?
N4 C45 1.435(3) . ?
N4 C37 1.442(3) . ?
N4 C31 1.461(3) . ?
C1 C9 1.411(3) . ?
C1 C13 1.425(3) . ?
C1 C26 1.426(3) . ?
C2 C10 1.384(3) . ?
C2 C11 1.392(3) . ?
C2 H21 0.95(2) . ?
C3 C28 1.395(3) . ?
C3 C7 1.395(3) . ?
C3 H10 0.94(2) . ?
C4 C7 1.392(3) . ?
C4 C17 1.402(3) . ?
C5 C14 1.415(3) . ?
C5 C23 1.422(3) . ?
C5 C8 1.434(3) . ?
C6 C25 1.389(3) . ?
C6 C10 1.396(3) . ?
C7 C20 1.508(3) . ?
C8 C9 1.413(3) . ?
C8 C27 1.427(3) . ?
C9 C19 1.433(3) . ?
C10 C31 1.504(3) . ?
C11 C12 1.403(3) . ?
C11 C15 1.435(3) . ?
C12 C25 1.378(3) . ?
C12 H19 1.00(2) . ?
C13 C14 1.418(3) . ?
C13 C21 1.432(3) . ?
C14 C18 1.431(3) . ?
C15 C19 1.192(3) . ?
C16 C17 1.380(3) . ?
C16 C28 1.402(3) . ?
C16 H9 1.00(2) . ?
C17 H8 0.97(2) . ?
C18 C29 1.195(3) . ?
C20 H6 1.02(2) . ?
C20 H23 1.01(2) . ?
C21 C32 1.362(3) . ?
C21 H11 0.970(18) . ?
C22 C27 1.349(3) . ?
C22 C24 1.416(3) . ?
C22 H16 0.98(2) . ?
C23 C24 1.360(3) . ?
C23 H18 0.990(18) . ?
C24 H17 0.95(2) . ?
C25 H20 1.01(2) . ?
C26 C34 1.363(3) . ?
C26 H14 0.954(19) . ?
C27 H15 1.04(2) . ?
C28 C29 1.442(3) . ?
C30 H7 1.03(2) . ?
C30 H22 1.06(2) . ?
C31 H26 0.99(2) . ?
C31 H27 1.01(2) . ?
C32 C34 1.413(3) . ?
C32 H12 1.01(2) . ?
C33 C36 1.385(3) . ?
C33 C35 1.392(3) . ?
C34 H13 0.97(2) . ?
C35 C40 1.384(3) . ?
C35 H5 0.91(2) . ?
C36 C43 1.400(3) . ?
C36 H1 1.01(2) . ?
C37 C41 1.392(3) . ?
C37 C42 1.399(3) . ?
C38 C46 1.379(3) . ?
C38 C41 1.391(3) . ?
C38 H29 1.00(2) . ?
C39 C40 1.377(3) . ?
C39 C43 1.379(4) . ?
C39 H3 1.03(2) . ?
C40 H4 0.95(2) . ?
C41 H28 0.971(18) . ?
C42 C44 1.387(3) . ?
C42 H32 0.95(2) . ?
C43 H2 0.95(2) . ?
C44 C46 1.375(3) . ?
C44 H31 0.96(2) . ?
C45 H24 1.05(2) . ?
C45 H25 0.979(19) . ?
C46 H30 1.12(2) . ?

loop_
_geom_torsion_atom_site_label_1
_geom_torsion_atom_site_label_2
_geom_torsion_atom_site_label_3
_geom_torsion_atom_site_label_4
_geom_torsion
_geom_torsion_site_symmetry_1
_geom_torsion_site_symmetry_2
_geom_torsion_site_symmetry_3
_geom_torsion_site_symmetry_4
_geom_torsion_publ_flag
C30 O1 C4 C7 -9.7(2) . . . . ?
C30 O1 C4 C17 171.64(17) . . . . ?
C45 O2 C6 C25 -177.01(18) . . . . ?
C45 O2 C6 C10 5.9(3) . . . . ?
O1 C4 C7 C3 -179.35(17) . . . . ?
C17 C4 C7 C3 -0.8(3) . . . . ?
O1 C4 C7 C20 0.5(3) . . . . ?
C17 C4 C7 C20 179.05(19) . . . . ?
C28 C3 C7 C4 0.6(3) . . . . ?
C28 C3 C7 C20 -179.28(19) . . . . ?
C14 C5 C8 C9 1.0(3) . . . . ?
C23 C5 C8 C9 -178.49(18) . . . . ?
C14 C5 C8 C27 -178.17(17) . . . . ?
C23 C5 C8 C27 2.3(3) . . . . ?
C13 C1 C9 C8 2.9(3) . . . . ?
C26 C1 C9 C8 -177.20(17) . . . . ?
C13 C1 C9 C19 -178.48(16) . . . . ?
C26 C1 C9 C19 1.4(3) . . . . ?
C27 C8 C9 C1 176.27(17) . . . . ?
C5 C8 C9 C1 -2.9(3) . . . . ?
C27 C8 C9 C19 -2.4(3) . . . . ?
C5 C8 C9 C19 178.47(16) . . . . ?
C11 C2 C10 C6 -1.9(3) . . . . ?
C11 C2 C10 C31 174.99(19) . . . . ?
O2 C6 C10 C2 177.26(17) . . . . ?
C25 C6 C10 C2 0.2(3) . . . . ?
O2 C6 C10 C31 0.2(3) . . . . ?
C25 C6 C10 C31 -176.83(19) . . . . ?
C10 C2 C11 C12 2.6(3) . . . . ?
C10 C2 C11 C15 -172.13(17) . . . . ?
C2 C11 C12 C25 -1.6(3) . . . . ?
C15 C11 C12 C25 173.18(18) . . . . ?
C9 C1 C13 C14 -1.0(3) . . . . ?
C26 C1 C13 C14 179.05(18) . . . . ?
C9 C1 C13 C21 178.22(17) . . . . ?
C26 C1 C13 C21 -1.7(3) . . . . ?
C23 C5 C14 C13 -179.70(18) . . . . ?
C8 C5 C14 C13 0.8(3) . . . . ?
C23 C5 C14 C18 0.7(3) . . . . ?
C8 C5 C14 C18 -178.73(17) . . . . ?
C1 C13 C14 C5 -0.8(3) . . . . ?
C21 C13 C14 C5 179.96(18) . . . . ?
C1 C13 C14 C18 178.74(17) . . . . ?
C21 C13 C14 C18 -0.5(3) . . . . ?
C28 C16 C17 C4 -0.5(3) . . . . ?
O1 C4 C17 C16 179.45(17) . . . . ?
C7 C4 C17 C16 0.8(3) . . . . ?
C30 N3 C20 C7 50.9(2) . . . . ?
C33 N3 C20 C7 -86.9(2) . . . . ?
C4 C7 C20 N3 -21.2(3) . . . . ?
C3 C7 C20 N3 158.68(18) . . . . ?
C14 C13 C21 C32 -179.89(19) . . . . ?
C1 C13 C21 C32 0.9(3) . . . . ?
C14 C5 C23 C24 178.34(19) . . . . ?
C8 C5 C23 C24 -2.2(3) . . . . ?
C5 C23 C24 C22 -0.1(3) . . . . ?
C27 C22 C24 C23 2.4(3) . . . . ?
C11 C12 C25 C6 0.0(3) . . . . ?
O2 C6 C25 C12 -176.49(17) . . . . ?
C10 C6 C25 C12 0.7(3) . . . . ?
C9 C1 C26 C34 -179.48(19) . . . . ?
C13 C1 C26 C34 0.4(3) . . . . ?
C24 C22 C27 C8 -2.2(3) . . . . ?
C9 C8 C27 C22 -179.35(19) . . . . ?
C5 C8 C27 C22 -0.2(3) . . . . ?
C7 C3 C28 C16 -0.3(3) . . . . ?
C7 C3 C28 C29 179.58(17) . . . . ?
C17 C16 C28 C3 0.3(3) . . . . ?
C17 C16 C28 C29 -179.59(18) . . . . ?
C33 N3 C30 O1 73.8(2) . . . . ?
C20 N3 C30 O1 -63.6(2) . . . . ?
C4 O1 C30 N3 42.0(2) . . . . ?
C45 N4 C31 C10 -55.5(2) . . . . ?
C37 N4 C31 C10 77.8(3) . . . . ?
C2 C10 C31 N4 -151.90(19) . . . . ?
C6 C10 C31 N4 25.0(3) . . . . ?
C13 C21 C32 C34 1.2(3) . . . . ?
C30 N3 C33 C36 -0.9(3) . . . . ?
C20 N3 C33 C36 133.3(2) . . . . ?
C30 N3 C33 C35 175.16(19) . . . . ?
C20 N3 C33 C35 -50.7(3) . . . . ?
C1 C26 C34 C32 1.7(3) . . . . ?
C21 C32 C34 C26 -2.6(3) . . . . ?
C36 C33 C35 C40 0.6(3) . . . . ?
N3 C33 C35 C40 -175.61(18) . . . . ?
C35 C33 C36 C43 -0.8(3) . . . . ?
N3 C33 C36 C43 175.31(19) . . . . ?
C45 N4 C37 C41 128.1(2) . . . . ?
C31 N4 C37 C41 -1.8(3) . . . . ?
C45 N4 C37 C42 -55.8(3) . . . . ?
C31 N4 C37 C42 174.3(2) . . . . ?
C43 C39 C40 C35 0.0(3) . . . . ?
C33 C35 C40 C39 -0.2(3) . . . . ?
C46 C38 C41 C37 -0.2(4) . . . . ?
C42 C37 C41 C38 -0.7(4) . . . . ?
N4 C37 C41 C38 175.4(2) . . . . ?
C41 C37 C42 C44 0.9(4) . . . . ?
N4 C37 C42 C44 -175.4(2) . . . . ?
C40 C39 C43 C36 -0.2(3) . . . . ?
C33 C36 C43 C39 0.6(3) . . . . ?
C37 C42 C44 C46 -0.2(4) . . . . ?
C37 N4 C45 O2 -70.0(2) . . . . ?
C31 N4 C45 O2 64.1(3) . . . . ?
C6 O2 C45 N4 -38.6(3) . . . . ?
C42 C44 C46 C38 -0.7(4) . . . . ?
C41 C38 C46 C44 0.9(4) . . . . ?
